data_7112287
loop_
_publ_author_name
'Luo, Jie'
'Wang, Haifei'
'Zhong, Fangrui'
'Kwiatkowski, Jacek'
'Xu, Li-Wen'
'Lu, Yixin'

_publ_section_title
;
 Highly diastereoselective and enantioselective direct Michael addition of
 phthalide derivatives to nitroolefins.
;
_journal_issue 51
_journal_name_full 'Chemical communications (Cambridge, England)'
_journal_page_first 5775
_journal_page_last 5777
_journal_paper_doi 10.1039/c3cc42187b
_journal_volume 49
_journal_year 2013
_chemical_formula_sum 'C21 H20 Br N O6'
_chemical_formula_weight 462.29
_chemical_name_systematic
;
?
;
_space_group_IT_number 4
_symmetry_cell_setting monoclinic
_symmetry_space_group_name_Hall 'P 2yb'
_symmetry_space_group_name_H-M 'P 1 21 1'
_atom_sites_solution_hydrogens geom
_atom_sites_solution_primary direct
_atom_sites_solution_secondary difmap
_audit_creation_method SHELXL-97
_cell_angle_alpha 90.00
_cell_angle_beta 91.922(2)
_cell_angle_gamma 90.00
_cell_formula_units_Z 4
_cell_length_a 14.0971(8)
_cell_length_b 10.1806(6)
_cell_length_c 15.1958(9)
_cell_measurement_reflns_used 2716
_cell_measurement_temperature 223(2)
_cell_measurement_theta_max 21.45
_cell_measurement_theta_min 2.41
_cell_volume 2179.6(2)
_computing_cell_refinement 'Bruker SMART'
_computing_data_collection 'Bruker SMART'
_computing_data_reduction 'Bruker SAINT'
_computing_molecular_graphics 'Bruker SHELXTL'
_computing_publication_material 'Bruker SHELXTL'
_computing_structure_refinement 'SHELXL-97 (Sheldrick, 1997)'
_computing_structure_solution 'SHELXS-97 (Sheldrick, 1990)'
_diffrn_ambient_temperature 223(2)
_diffrn_measured_fraction_theta_full 0.996
_diffrn_measured_fraction_theta_max 0.996
_diffrn_measurement_device_type 'CCD area detector'
_diffrn_measurement_method 'phi and omega scans'
_diffrn_radiation_monochromator graphite
_diffrn_radiation_source 'fine-focus sealed tube'
_diffrn_radiation_type MoK\a
_diffrn_radiation_wavelength 0.71073
_diffrn_reflns_av_R_equivalents 0.0384
_diffrn_reflns_av_sigmaI/netI 0.1021
_diffrn_reflns_limit_h_max 18
_diffrn_reflns_limit_h_min -15
_diffrn_reflns_limit_k_max 13
_diffrn_reflns_limit_k_min -13
_diffrn_reflns_limit_l_max 19
_diffrn_reflns_limit_l_min -19
_diffrn_reflns_number 15450
_diffrn_reflns_theta_full 27.49
_diffrn_reflns_theta_max 27.49
_diffrn_reflns_theta_min 1.94
_exptl_absorpt_coefficient_mu 1.921
_exptl_absorpt_correction_T_max 0.8022
_exptl_absorpt_correction_T_min 0.3465
_exptl_absorpt_correction_type multi-scan
_exptl_absorpt_process_details 'Sadabs, (Sheldrick 2001)'
_exptl_crystal_colour Colourless
_exptl_crystal_density_diffrn 1.409
_exptl_crystal_density_meas ?
_exptl_crystal_density_method 'not measured'
_exptl_crystal_description Block
_exptl_crystal_F_000 944
_exptl_crystal_size_max 0.70
_exptl_crystal_size_mid 0.24
_exptl_crystal_size_min 0.12
_refine_diff_density_max 0.779
_refine_diff_density_min -0.317
_refine_diff_density_rms 0.066
_refine_ls_abs_structure_details 'Flack H D (1983), Acta Cryst. A39, 876-881'
_refine_ls_abs_structure_Flack 0.017(8)
_refine_ls_extinction_method none
_refine_ls_goodness_of_fit_ref 0.972
_refine_ls_hydrogen_treatment constr
_refine_ls_matrix_type full
_refine_ls_number_parameters 539
_refine_ls_number_reflns 9245
_refine_ls_number_restraints 33
_refine_ls_restrained_S_all 0.975
_refine_ls_R_factor_all 0.0916
_refine_ls_R_factor_gt 0.0552
_refine_ls_shift/su_max 0.000
_refine_ls_shift/su_mean 0.000
_refine_ls_structure_factor_coef Fsqd
_refine_ls_weighting_details 'calc w=1/[\s^2^(Fo^2^)+(0.0309P)^2^+0.0000P] where P=(Fo^2^+2Fc^2^)/3'
_refine_ls_weighting_scheme calc
_refine_ls_wR_factor_gt 0.1119
_refine_ls_wR_factor_ref 0.1254
_reflns_number_gt 6167
_reflns_number_total 9245
_reflns_threshold_expression >2sigma(I)
_cod_data_source_file c3cc42187b.txt
_cod_data_source_block a613
_cod_depositor_comments
;
The following automatic conversions were performed:

'_symmetry_cell_setting' value 'Monoclinic' changed to 'monoclinic'
according to
/usr/data/users/saulius/automatic-downloads/retrospective/RSC/lib/dictionaries/cif_core.dic
dictionary named 'cif_core.dic' version 2.4.2 from
2011-04-26.

'_exptl_absorpt_correction_type' value 'Multi-scan'
changed to 'multi-scan' according to
/usr/data/users/saulius/automatic-downloads/retrospective/RSC/lib/dictionaries/cif_core.dic
dictionary named 'cif_core.dic' version 2.4.2 from 2011-04-26.

Automatic conversion script
Id: cif_fix_values 2281 2013-09-26 08:29:07Z andrius 

The following automatic conversions were performed:

'_exptl_crystal_density_meas' value 'Not measured' was changed to '?'
- the value is perceived as not measured.

Automatic conversion script
Id: cif_fix_values 3008 2015-01-20 13:52:24Z robertas 
;
_cod_original_sg_symbol_H-M P2(1)
_cod_database_code 7112287

loop_
_symmetry_equiv_pos_as_xyz
'x, y, z'
'-x, y+1/2, -z'

loop_
_atom_site_label
_atom_site_type_symbol
_atom_site_fract_x
_atom_site_fract_y
_atom_site_fract_z
_atom_site_U_iso_or_equiv
_atom_site_adp_type
_atom_site_occupancy
_atom_site_symmetry_multiplicity
_atom_site_calc_flag
_atom_site_refinement_flags
_atom_site_disorder_assembly
_atom_site_disorder_group
O1 O -0.0248(11) 0.3336(12) 0.7984(12) 0.0864(14) Uani 0.417(19) 1 d PDU A 1
O1A O -0.0462(5) 0.3482(10) 0.7607(9) 0.0859(14) Uani 0.583(19) 1 d PDU A 2
Br1 Br 0.12250(4) -0.25705(5) 0.78973(4) 0.06898(19) Uani 1 1 d . . .
Br2 Br 0.50971(4) 1.01182(5) 0.70779(4) 0.06596(18) Uani 1 1 d . . .
O2 O 0.0969(4) 0.4243(5) 0.8084(3) 0.0899(12) Uani 1 1 d DU A .
O3 O 0.0966(2) 0.2460(4) 0.4951(2) 0.0473(8) Uani 1 1 d . . .
O4 O 0.0838(3) 0.0745(5) 0.4028(3) 0.0920(15) Uani 1 1 d . . .
O5 O 0.1382(2) 0.4843(3) 0.4380(2) 0.0561(9) Uani 1 1 d . A .
O6 O 0.22915(19) 0.5268(3) 0.55947(18) 0.0402(7) Uani 1 1 d . A .
O7 O 0.3971(3) 0.4057(5) 0.7518(3) 0.0870(14) Uani 1 1 d . . .
O8 O 0.5294(3) 0.3539(5) 0.6936(3) 0.0781(13) Uani 1 1 d . . .
O9 O 0.60175(19) 0.5004(3) 1.00570(18) 0.0389(7) Uani 1 1 d . . .
O10 O 0.6021(2) 0.6579(4) 1.1074(2) 0.0609(10) Uani 1 1 d . . .
O11 O 0.6806(2) 0.2655(4) 1.0411(2) 0.0534(9) Uani 1 1 d . . .
O12 O 0.7238(2) 0.2444(3) 0.90014(18) 0.0424(7) Uani 1 1 d . . .
N1 N 0.0371(3) 0.3837(5) 0.7535(4) 0.0849(12) Uani 1 1 d DU . .
N2 N 0.4805(4) 0.3782(4) 0.7565(3) 0.0569(12) Uani 1 1 d . . .
C1 C 0.1310(3) -0.0826(5) 0.7452(3) 0.0428(11) Uani 1 1 d . . .
C2 C 0.0555(3) -0.0327(5) 0.6954(3) 0.0485(12) Uani 1 1 d . . .
H2 H 0.0008 -0.0835 0.6838 0.058 Uiso 1 1 calc R . .
C3 C 0.0622(3) 0.0939(5) 0.6631(3) 0.0432(12) Uani 1 1 d . . .
H3 H 0.0109 0.1293 0.6299 0.052 Uiso 1 1 calc R . .
C4 C 0.1428(3) 0.1700(4) 0.6785(3) 0.0325(10) Uani 1 1 d . A .
C5 C 0.2173(3) 0.1154(4) 0.7270(3) 0.0374(10) Uani 1 1 d . . .
H5 H 0.2726 0.1651 0.7380 0.045 Uiso 1 1 calc R . .
C6 C 0.2122(3) -0.0121(5) 0.7602(3) 0.0444(11) Uani 1 1 d . . .
H6 H 0.2639 -0.0488 0.7923 0.053 Uiso 1 1 calc R . .
C7 C 0.1497(3) 0.3088(4) 0.6444(3) 0.0337(10) Uani 1 1 d . . .
H7 H 0.2034 0.3518 0.6766 0.040 Uiso 1 1 calc R A .
C8 C 0.0619(3) 0.3894(5) 0.6600(3) 0.0498(13) Uani 1 1 d . A .
H8A H 0.0731 0.4809 0.6431 0.060 Uiso 1 1 calc R . .
H8B H 0.0088 0.3557 0.6232 0.060 Uiso 1 1 calc R . .
C9 C 0.1709(3) 0.3134(4) 0.5448(3) 0.0346(10) Uani 1 1 d . A .
C10 C 0.1335(4) 0.1426(5) 0.4489(3) 0.0565(15) Uani 1 1 d . . .
C11 C 0.2358(4) 0.1382(5) 0.4677(3) 0.0437(12) Uani 1 1 d . A .
C12 C 0.3045(5) 0.0518(5) 0.4387(3) 0.0608(16) Uani 1 1 d . . .
H12 H 0.2879 -0.0198 0.4023 0.073 Uiso 1 1 calc R . .
C13 C 0.3973(5) 0.0744(6) 0.4649(4) 0.0636(16) Uani 1 1 d . . .
H13 H 0.4451 0.0174 0.4463 0.076 Uiso 1 1 calc R . .
C14 C 0.4206(4) 0.1792(6) 0.5179(3) 0.0555(14) Uani 1 1 d . . .
H14 H 0.4847 0.1937 0.5342 0.067 Uiso 1 1 calc R . .
C15 C 0.3531(3) 0.2634(5) 0.5477(3) 0.0411(11) Uani 1 1 d . A .
H15 H 0.3700 0.3350 0.5841 0.049 Uiso 1 1 calc R . .
C16 C 0.2589(3) 0.2402(5) 0.5227(3) 0.0347(9) Uani 1 1 d . . .
C17 C 0.1748(3) 0.4536(4) 0.5066(3) 0.0354(10) Uani 1 1 d . . .
C18 C 0.2562(3) 0.6650(5) 0.5342(3) 0.0450(12) Uani 1 1 d . . .
C19 C 0.3052(4) 0.6588(6) 0.4475(4) 0.0637(15) Uani 1 1 d . A .
H19A H 0.3564 0.5951 0.4516 0.096 Uiso 1 1 calc R . .
H19B H 0.3309 0.7445 0.4339 0.096 Uiso 1 1 calc R . .
H19C H 0.2599 0.6327 0.4013 0.096 Uiso 1 1 calc R . .
C20 C 0.1675(4) 0.7477(6) 0.5302(4) 0.0602(13) Uani 1 1 d . A .
H20A H 0.1324 0.7307 0.4754 0.090 Uiso 1 1 calc R . .
H20B H 0.1847 0.8399 0.5333 0.090 Uiso 1 1 calc R . .
H20C H 0.1284 0.7257 0.5794 0.090 Uiso 1 1 calc R . .
C21 C 0.3229(4) 0.7041(6) 0.6098(4) 0.0676(16) Uani 1 1 d . A .
H21A H 0.2909 0.6943 0.6649 0.101 Uiso 1 1 calc R . .
H21B H 0.3420 0.7949 0.6027 0.101 Uiso 1 1 calc R . .
H21C H 0.3786 0.6481 0.6103 0.101 Uiso 1 1 calc R . .
C22 C 0.5464(3) 0.8469(4) 0.7575(3) 0.0412(11) Uani 1 1 d . . .
C23 C 0.4901(3) 0.7908(5) 0.8185(3) 0.0456(12) Uani 1 1 d . . .
H23 H 0.4366 0.8351 0.8387 0.055 Uiso 1 1 calc R . .
C24 C 0.5140(3) 0.6664(5) 0.8501(3) 0.0434(12) Uani 1 1 d . . .
H24 H 0.4751 0.6258 0.8910 0.052 Uiso 1 1 calc R . .
C25 C 0.5936(3) 0.6015(4) 0.8226(3) 0.0348(10) Uani 1 1 d . . .
C26 C 0.6513(3) 0.6645(5) 0.7636(3) 0.0405(11) Uani 1 1 d . . .
H26 H 0.7072 0.6233 0.7458 0.049 Uiso 1 1 calc R . .
C27 C 0.6273(3) 0.7882(5) 0.7305(3) 0.0443(12) Uani 1 1 d . . .
H27 H 0.6663 0.8304 0.6902 0.053 Uiso 1 1 calc R . .
C28 C 0.6152(3) 0.4605(4) 0.8498(3) 0.0340(10) Uani 1 1 d . . .
H28 H 0.6595 0.4247 0.8066 0.041 Uiso 1 1 calc R . .
C29 C 0.5274(3) 0.3736(5) 0.8461(3) 0.0431(12) Uani 1 1 d . . .
H29A H 0.5455 0.2829 0.8603 0.052 Uiso 1 1 calc R . .
H29B H 0.4828 0.4035 0.8899 0.052 Uiso 1 1 calc R . .
C30 C 0.6651(3) 0.4490(4) 0.9414(3) 0.0345(10) Uani 1 1 d . . .
C31 C 0.6423(3) 0.6023(5) 1.0514(3) 0.0414(12) Uani 1 1 d . . .
C32 C 0.7384(3) 0.6230(4) 1.0181(3) 0.0407(11) Uani 1 1 d . . .
C33 C 0.8077(4) 0.7142(5) 1.0425(4) 0.0602(16) Uani 1 1 d . . .
H33 H 0.7969 0.7774 1.0861 0.072 Uiso 1 1 calc R . .
C34 C 0.8918(4) 0.7089(6) 1.0011(4) 0.0666(17) Uani 1 1 d . . .
H34 H 0.9407 0.7674 1.0178 0.080 Uiso 1 1 calc R . .
C35 C 0.9060(4) 0.6195(7) 0.9356(4) 0.0675(17) Uani 1 1 d . . .
H35 H 0.9639 0.6204 0.9068 0.081 Uiso 1 1 calc R . .
C36 C 0.8376(3) 0.5274(6) 0.9104(3) 0.0525(12) Uani 1 1 d . . .
H36 H 0.8490 0.4642 0.8669 0.063 Uiso 1 1 calc R . .
C37 C 0.7528(3) 0.5329(4) 0.9518(3) 0.0361(10) Uani 1 1 d . . .
C38 C 0.6898(3) 0.3061(5) 0.9683(3) 0.0366(10) Uani 1 1 d . . .
C39 C 0.7588(4) 0.1043(5) 0.9073(3) 0.0497(13) Uani 1 1 d . . .
C40 C 0.8470(4) 0.1048(7) 0.9694(4) 0.0766(19) Uani 1 1 d . . .
H40A H 0.8293 0.1327 1.0276 0.115 Uiso 1 1 calc R . .
H40B H 0.8938 0.1649 0.9470 0.115 Uiso 1 1 calc R . .
H40C H 0.8736 0.0170 0.9727 0.115 Uiso 1 1 calc R . .
C41 C 0.6817(4) 0.0155(6) 0.9382(4) 0.0637(14) Uani 1 1 d . . .
H41A H 0.6731 0.0294 1.0006 0.095 Uiso 1 1 calc R . .
H41B H 0.6993 -0.0752 0.9281 0.095 Uiso 1 1 calc R . .
H41C H 0.6230 0.0351 0.9058 0.095 Uiso 1 1 calc R . .
C42 C 0.7842(4) 0.0756(6) 0.8132(4) 0.0672(16) Uani 1 1 d . . .
H42A H 0.8019 -0.0161 0.8079 0.101 Uiso 1 1 calc R . .
H42B H 0.8370 0.1307 0.7972 0.101 Uiso 1 1 calc R . .
H42C H 0.7299 0.0937 0.7742 0.101 Uiso 1 1 calc R . .

loop_
_atom_site_aniso_label
_atom_site_aniso_U_11
_atom_site_aniso_U_22
_atom_site_aniso_U_33
_atom_site_aniso_U_23
_atom_site_aniso_U_13
_atom_site_aniso_U_12
O1 0.117(4) 0.068(3) 0.077(3) 0.024(3) 0.043(2) 0.031(2)
O1A 0.116(3) 0.068(3) 0.077(3) 0.024(2) 0.045(2) 0.028(2)
Br1 0.0960(4) 0.0474(3) 0.0632(4) 0.0257(3) -0.0036(3) -0.0090(3)
Br2 0.0868(4) 0.0477(3) 0.0637(4) 0.0204(3) 0.0073(3) 0.0100(3)
O2 0.126(3) 0.067(2) 0.078(3) 0.019(2) 0.031(2) 0.029(2)
O3 0.0400(17) 0.0467(19) 0.0538(19) 0.0054(18) -0.0209(14) -0.0149(17)
O4 0.106(3) 0.072(3) 0.095(3) -0.020(3) -0.033(3) -0.049(3)
O5 0.062(2) 0.052(2) 0.052(2) 0.0155(17) -0.0249(16) -0.0017(18)
O6 0.0396(16) 0.0329(16) 0.0475(17) 0.0035(15) -0.0077(13) -0.0063(15)
O7 0.072(3) 0.086(3) 0.101(3) 0.005(3) -0.040(2) 0.004(3)
O8 0.098(3) 0.079(3) 0.056(3) -0.007(2) -0.014(2) -0.021(3)
O9 0.0342(16) 0.0451(19) 0.0376(16) 0.0004(15) 0.0045(12) 0.0092(15)
O10 0.069(2) 0.067(2) 0.048(2) -0.0146(19) 0.0042(17) 0.034(2)
O11 0.065(2) 0.055(2) 0.0403(19) 0.0086(17) 0.0032(15) 0.0138(18)
O12 0.0496(18) 0.0358(16) 0.0417(17) -0.0055(16) -0.0007(13) 0.0013(17)
N1 0.115(3) 0.064(2) 0.077(3) 0.021(2) 0.040(2) 0.029(2)
N2 0.065(3) 0.036(2) 0.067(3) 0.010(2) -0.030(3) -0.014(2)
C1 0.055(3) 0.036(3) 0.037(3) 0.013(2) 0.002(2) 0.001(2)
C2 0.042(3) 0.044(3) 0.059(3) 0.006(2) 0.001(2) -0.011(2)
C3 0.037(3) 0.044(3) 0.048(3) 0.016(2) -0.007(2) -0.004(2)
C4 0.033(2) 0.033(2) 0.032(2) 0.0008(19) 0.0010(17) 0.0040(19)
C5 0.036(3) 0.035(2) 0.040(2) -0.003(2) -0.0081(19) 0.005(2)
C6 0.051(3) 0.039(3) 0.042(3) 0.003(2) -0.015(2) 0.006(2)
C7 0.025(2) 0.037(2) 0.039(2) 0.005(2) -0.0054(18) 0.0039(19)
C8 0.041(3) 0.042(3) 0.067(3) 0.015(3) 0.007(2) 0.011(2)
C9 0.023(2) 0.035(2) 0.046(3) 0.001(2) -0.0101(18) -0.0051(19)
C10 0.076(4) 0.046(3) 0.046(3) 0.003(3) -0.014(3) -0.027(3)
C11 0.057(3) 0.038(3) 0.036(3) 0.004(2) -0.003(2) -0.008(2)
C12 0.117(5) 0.034(3) 0.031(3) 0.000(2) 0.008(3) -0.005(3)
C13 0.077(4) 0.060(4) 0.055(3) 0.012(3) 0.020(3) 0.026(3)
C14 0.043(3) 0.071(4) 0.052(3) 0.009(3) 0.005(2) 0.019(3)
C15 0.030(2) 0.053(3) 0.040(2) 0.001(2) -0.0060(18) 0.004(2)
C16 0.041(2) 0.031(2) 0.032(2) -0.003(2) -0.0062(17) 0.003(2)
C17 0.032(2) 0.037(2) 0.037(2) 0.004(2) -0.0009(19) 0.003(2)
C18 0.039(3) 0.035(3) 0.062(3) 0.001(2) 0.004(2) -0.004(2)
C19 0.063(4) 0.058(3) 0.071(4) 0.004(3) 0.010(3) -0.012(3)
C20 0.067(3) 0.035(3) 0.079(4) 0.008(3) 0.009(3) 0.003(3)
C21 0.069(4) 0.056(4) 0.078(4) -0.012(3) -0.004(3) -0.020(3)
C22 0.052(3) 0.032(2) 0.040(3) 0.001(2) -0.006(2) -0.005(2)
C23 0.039(3) 0.047(3) 0.051(3) 0.002(2) 0.002(2) 0.002(2)
C24 0.042(3) 0.048(3) 0.040(3) 0.010(2) 0.002(2) -0.005(2)
C25 0.041(3) 0.033(2) 0.031(2) 0.0001(19) -0.0055(19) -0.009(2)
C26 0.048(3) 0.040(3) 0.035(2) 0.000(2) 0.004(2) -0.002(2)
C27 0.056(3) 0.041(3) 0.037(3) 0.006(2) 0.013(2) -0.007(2)
C28 0.040(2) 0.033(2) 0.029(2) -0.0002(18) 0.0000(17) -0.0096(19)
C29 0.048(3) 0.039(3) 0.042(3) 0.011(2) -0.009(2) -0.006(2)
C30 0.033(2) 0.041(3) 0.029(2) 0.0029(19) 0.0044(17) 0.002(2)
C31 0.051(3) 0.041(3) 0.032(2) -0.001(2) -0.007(2) 0.022(2)
C32 0.037(3) 0.038(3) 0.046(3) 0.000(2) -0.014(2) 0.010(2)
C33 0.066(4) 0.039(3) 0.074(4) -0.010(3) -0.031(3) 0.002(3)
C34 0.047(3) 0.058(4) 0.093(4) -0.002(3) -0.025(3) -0.010(3)
C35 0.034(3) 0.080(4) 0.089(4) -0.003(4) 0.001(3) -0.014(3)
C36 0.039(3) 0.059(3) 0.060(3) -0.009(3) 0.011(2) -0.004(3)
C37 0.035(2) 0.032(2) 0.041(2) -0.003(2) -0.0078(18) 0.001(2)
C38 0.032(2) 0.039(3) 0.038(3) 0.001(2) -0.0015(19) -0.002(2)
C39 0.049(3) 0.037(3) 0.063(3) -0.006(2) -0.007(2) 0.004(2)
C40 0.068(4) 0.066(4) 0.094(5) -0.015(4) -0.029(3) 0.029(3)
C41 0.071(4) 0.044(3) 0.075(4) 0.003(3) -0.008(3) -0.010(3)
C42 0.079(4) 0.054(3) 0.068(4) -0.019(3) 0.007(3) 0.008(3)

loop_
_atom_type_symbol
_atom_type_description
_atom_type_scat_dispersion_real
_atom_type_scat_dispersion_imag
_atom_type_scat_source
C C 0.0033 0.0016 'International Tables Vol C Tables 4.2.6.8 and 6.1.1.4'
H H 0.0000 0.0000 'International Tables Vol C Tables 4.2.6.8 and 6.1.1.4'
N N 0.0061 0.0033 'International Tables Vol C Tables 4.2.6.8 and 6.1.1.4'
O O 0.0106 0.0060 'International Tables Vol C Tables 4.2.6.8 and 6.1.1.4'
Br Br -0.2901 2.4595 'International Tables Vol C Tables 4.2.6.8 and 6.1.1.4'

loop_
_geom_angle_atom_site_label_1
_geom_angle_atom_site_label_2
_geom_angle_atom_site_label_3
_geom_angle
C10 O3 C9 110.5(3)
C17 O6 C18 121.1(3)
C31 O9 C30 111.2(3)
C38 O12 C39 121.4(4)
O1 N1 O2 104.1(11)
O1 N1 O1A 30.7(7)
O2 N1 O1A 131.7(8)
O1 N1 C8 137.9(10)
O2 N1 C8 117.3(5)
O1A N1 C8 110.6(7)
O7 N2 O8 125.0(5)
O7 N2 C29 117.5(5)
O8 N2 C29 117.5(5)
C6 C1 C2 121.7(4)
C6 C1 Br1 119.6(3)
C2 C1 Br1 118.7(4)
C1 C2 C3 118.4(5)
C2 C3 C4 121.7(4)
C5 C4 C3 117.9(4)
C5 C4 C7 120.3(4)
C3 C4 C7 121.7(4)
C4 C5 C6 121.4(4)
C1 C6 C5 118.8(4)
C4 C7 C8 113.1(4)
C4 C7 C9 112.3(3)
C8 C7 C9 108.8(3)
N1 C8 C7 110.5(4)
O3 C9 C16 103.8(3)
O3 C9 C17 106.1(3)
C16 C9 C17 109.7(4)
O3 C9 C7 109.6(3)
C16 C9 C7 113.1(3)
C17 C9 C7 113.9(3)
O4 C10 O3 121.2(6)
O4 C10 C11 130.7(6)
O3 C10 C11 108.1(4)
C16 C11 C12 121.4(5)
C16 C11 C10 108.0(4)
C12 C11 C10 130.6(5)
C13 C12 C11 118.0(5)
C14 C13 C12 120.5(5)
C15 C14 C13 121.7(5)
C14 C15 C16 118.2(5)
C11 C16 C15 120.1(4)
C11 C16 C9 109.5(3)
C15 C16 C9 130.3(4)
O5 C17 O6 127.6(4)
O5 C17 C9 123.7(4)
O6 C17 C9 108.6(3)
C20 C18 C19 113.1(4)
C20 C18 O6 108.3(4)
C19 C18 O6 108.0(4)
C20 C18 C21 112.1(5)
C19 C18 C21 112.5(4)
O6 C18 C21 102.0(4)
C27 C22 C23 122.1(4)
C27 C22 Br2 119.1(4)
C23 C22 Br2 118.8(4)
C22 C23 C24 118.4(5)
C25 C24 C23 121.4(5)
C24 C25 C26 118.3(4)
C24 C25 C28 121.8(4)
C26 C25 C28 119.7(4)
C25 C26 C27 120.7(5)
C22 C27 C26 118.9(4)
C29 C28 C25 112.5(4)
C29 C28 C30 109.6(3)
C25 C28 C30 113.4(3)
N2 C29 C28 110.6(4)
O9 C30 C37 104.3(3)
O9 C30 C28 108.0(3)
C37 C30 C28 113.6(3)
O9 C30 C38 107.5(3)
C37 C30 C38 109.2(3)
C28 C30 C38 113.6(4)
O10 C31 O9 121.9(5)
O10 C31 C32 130.2(5)
O9 C31 C32 107.9(4)
C37 C32 C33 121.2(5)
C37 C32 C31 108.3(4)
C33 C32 C31 130.4(5)
C34 C33 C32 117.8(5)
C33 C34 C35 120.9(5)
C34 C35 C36 122.1(5)
C37 C36 C35 117.0(5)
C36 C37 C32 120.9(4)
C36 C37 C30 130.8(4)
C32 C37 C30 108.2(4)
O11 C38 O12 128.3(5)
O11 C38 C30 122.7(4)
O12 C38 C30 109.0(4)
C41 C39 O12 110.6(4)
C41 C39 C42 112.0(4)
O12 C39 C42 101.6(4)
C41 C39 C40 113.0(5)
O12 C39 C40 107.3(4)
C42 C39 C40 111.6(5)

loop_
_geom_bond_atom_site_label_1
_geom_bond_atom_site_label_2
_geom_bond_distance
O1 N1 1.236(4)
O1A N1 1.238(4)
Br1 C1 1.906(4)
Br2 C22 1.905(5)
O2 N1 1.237(4)
O3 C10 1.377(7)
O3 C9 1.444(5)
O4 C10 1.195(6)
O5 C17 1.188(5)
O6 C17 1.322(5)
O6 C18 1.511(6)
O7 N2 1.208(6)
O8 N2 1.224(7)
O9 C31 1.363(6)
O9 C30 1.444(5)
O10 C31 1.183(5)
O11 C38 1.193(5)
O12 C38 1.315(5)
O12 C39 1.512(6)
N1 C8 1.476(8)
N2 C29 1.494(6)
C1 C6 1.364(7)
C1 C2 1.382(6)
C2 C3 1.383(7)
C3 C4 1.389(6)
C4 C5 1.379(6)
C4 C7 1.510(6)
C5 C6 1.395(7)
C7 C8 1.511(6)
C7 C9 1.553(6)
C9 C16 1.495(6)
C9 C17 1.542(6)
C10 C11 1.462(7)
C11 C16 1.366(6)
C11 C12 1.390(8)
C12 C13 1.374(8)
C13 C14 1.370(8)
C14 C15 1.369(7)
C15 C16 1.389(6)
C18 C20 1.507(7)
C18 C19 1.509(7)
C18 C21 1.513(7)
C22 C27 1.362(7)
C22 C23 1.367(7)
C23 C24 1.391(7)
C24 C25 1.379(7)
C25 C26 1.388(6)
C25 C28 1.522(6)
C26 C27 1.394(7)
C28 C29 1.520(6)
C28 C30 1.543(6)
C30 C37 1.507(6)
C30 C38 1.548(6)
C31 C32 1.477(7)
C32 C37 1.381(6)
C32 C33 1.390(7)
C33 C34 1.360(8)
C34 C35 1.368(8)
C35 C36 1.389(8)
C36 C37 1.370(6)
C39 C41 1.500(8)
C39 C42 1.515(7)
C39 C40 1.535(7)
